data_4113607
loop_
_publ_author_name
'Christoph J. Fahrni'
'Liuchun Yang'
'Donald G. VanDerveer'

_publ_contact_author 'Christoph J. Fahrni'
_publ_contact_author_email fahrni@chemistry.gatech.edu
_publ_section_title
;
 Tuning the Photoinduced Electron-Transfer Thermodynamics in
 1,3,5-Triaryl-2-pyrazoline Fluorophores: X-ray Structures, Photophysical
 Characterization, Computational Analysis, and in Vivo Evaluation
;
_journal_name_full 'Journal of the American Chemical Society'
_journal_page_first 3799
_journal_page_last 3812
_journal_paper_doi 10.1021/ja028266o
_journal_volume 125
_journal_year 2003
_chemical_formula_sum 'C29 H30 N4 O2'
_chemical_formula_weight 466.57
_chemical_melting_point 362(1)
_chemical_name_systematic
; 
4-[1-(4-Cyano-phenyl)-5-(4-diethylamino-phenyl)-4,5-dihydro-
1H-pyrazol-3-yl]-benzoic acid ethyl ester 
;
_space_group_IT_number 14
_symmetry_cell_setting monoclinic
_symmetry_space_group_name_Hall '-P 2yn'
_symmetry_space_group_name_H-M 'P 1 21/n 1'
_atom_sites_solution_hydrogens geom
_atom_sites_solution_primary direct
_atom_sites_solution_secondary difmap
_audit_creation_method SHELXL-97
_cell_angle_alpha 90.00
_cell_angle_beta 94.776(4)
_cell_angle_gamma 90.00
_cell_formula_units_Z 4
_cell_length_a 6.2834(12)
_cell_length_b 12.271(2)
_cell_length_c 32.551(6)
_cell_measurement_reflns_used 916
_cell_measurement_temperature 193(2)
_cell_measurement_theta_max 28.51
_cell_measurement_theta_min 2.51
_cell_volume 2501.1(8)
_computing_structure_refinement 'SHELXL-97 (Sheldrick, 1997)'
_computing_structure_solution 'SHELXS-97 (Sheldrick, 1990)'
_diffrn_ambient_temperature 193(2)
_diffrn_measured_fraction_theta_full 0.998
_diffrn_measured_fraction_theta_max 0.998
_diffrn_measurement_device_type 'Bruker 1K CCD'
_diffrn_measurement_method 'omega scan'
_diffrn_radiation_monochromator graphite
_diffrn_radiation_source 'normal-focus sealed tube'
_diffrn_radiation_type MoK\a
_diffrn_radiation_wavelength 0.71073
_diffrn_reflns_av_R_equivalents 0.0390
_diffrn_reflns_av_sigmaI/netI 0.0439
_diffrn_reflns_limit_h_max 7
_diffrn_reflns_limit_h_min -6
_diffrn_reflns_limit_k_max 14
_diffrn_reflns_limit_k_min -11
_diffrn_reflns_limit_l_max 38
_diffrn_reflns_limit_l_min -38
_diffrn_reflns_number 12488
_diffrn_reflns_theta_full 25.10
_diffrn_reflns_theta_max 25.10
_diffrn_reflns_theta_min 1.77
_exptl_absorpt_coefficient_mu 0.079
_exptl_absorpt_correction_T_max 0.9941
_exptl_absorpt_correction_T_min 0.9095
_exptl_absorpt_correction_type multi-scan
_exptl_absorpt_process_details 'Blessing, Acta Cryst. (1995) A51 33-38'
_exptl_crystal_colour yellow
_exptl_crystal_density_diffrn 1.239
_exptl_crystal_description needle
_exptl_crystal_F_000 992
_exptl_crystal_size_max 1.22
_exptl_crystal_size_mid 0.20
_exptl_crystal_size_min 0.08
_refine_diff_density_max 0.170
_refine_diff_density_min -0.391
_refine_diff_density_rms 0.036
_refine_ls_extinction_method none
_refine_ls_goodness_of_fit_ref 1.033
_refine_ls_hydrogen_treatment mixed
_refine_ls_matrix_type full
_refine_ls_number_parameters 343
_refine_ls_number_reflns 4458
_refine_ls_number_restraints 0
_refine_ls_restrained_S_all 1.033
_refine_ls_R_factor_all 0.0677
_refine_ls_R_factor_gt 0.0453
_refine_ls_shift/su_max 0.000
_refine_ls_shift/su_mean 0.000
_refine_ls_structure_factor_coef Fsqd
_refine_ls_weighting_details 'calc w=1/[\s^2^(Fo^2^)+(0.0407P)^2^+0.9327P] where P=(Fo^2^+2Fc^2^)/3'
_refine_ls_weighting_scheme calc
_refine_ls_wR_factor_gt 0.1021
_refine_ls_wR_factor_ref 0.1137
_reflns_number_gt 3316
_reflns_number_total 4458
_reflns_threshold_expression >2sigma(I)
_cod_data_source_file ja028266osi20021210_012116_5.cif
_cod_data_source_block 2c
_cod_original_cell_volume 2501.2(8)
_cod_database_code 4113607

loop_
_symmetry_equiv_pos_as_xyz
'x, y, z'
'-x+1/2, y+1/2, -z+1/2'
'-x, -y, -z'
'x-1/2, -y-1/2, z-1/2'

loop_
_atom_site_label
_atom_site_type_symbol
_atom_site_fract_x
_atom_site_fract_y
_atom_site_fract_z
_atom_site_U_iso_or_equiv
_atom_site_adp_type
_atom_site_occupancy
_atom_site_symmetry_multiplicity
_atom_site_calc_flag
_atom_site_refinement_flags
N1 N 1.0148(2) -0.76302(13) -0.34345(5) 0.0325(4) Uani 1 1 d .
N2 N 0.8472(2) -0.71625(13) -0.32538(5) 0.0317(4) Uani 1 1 d .
C3 C 0.7747(3) -0.78526(15) -0.30001(5) 0.0291(4) Uani 1 1 d .
C4 C 0.8954(3) -0.89120(16) -0.29753(6) 0.0311(4) Uani 1 1 d .
H4A H 0.8020 -0.9518 -0.3041 0.038(4) Uiso 1 1 calc R
H4B H 0.9666 -0.9018 -0.2706 0.038(4) Uiso 1 1 calc R
C5 C 1.0577(3) -0.87714(15) -0.33019(6) 0.0291(4) Uani 1 1 d .
H5 H 1.2062 -0.8831 -0.3167 0.026(5) Uiso 1 1 calc R
C6 C 1.1364(3) -0.70035(15) -0.36767(5) 0.0302(4) Uani 1 1 d .
C7 C 1.3239(3) -0.74179(16) -0.38192(6) 0.0333(4) Uani 1 1 d .
H7 H 1.3660 -0.8155 -0.3756 0.033(5) Uiso 1 1 calc R
C8 C 1.4489(3) -0.67773(17) -0.40503(6) 0.0364(5) Uani 1 1 d .
H8 H 1.5782 -0.7069 -0.4144 0.035(5) Uiso 1 1 calc R
C9 C 1.3892(3) -0.57115(17) -0.41495(6) 0.0397(5) Uani 1 1 d .
C10 C 1.2004(4) -0.53098(18) -0.40136(7) 0.0495(6) Uani 1 1 d .
H10 H 1.1566 -0.4579 -0.4084 0.061(7) Uiso 1 1 calc R
C11 C 1.0754(3) -0.59373(17) -0.37805(7) 0.0427(5) Uani 1 1 d .
H11 H 0.9460 -0.5643 -0.3689 0.050(6) Uiso 1 1 calc R
C12 C 0.5925(3) -0.75729(15) -0.27690(5) 0.0298(4) Uani 1 1 d .
C13 C 0.4926(3) -0.65561(16) -0.28213(6) 0.0351(5) Uani 1 1 d .
H13 H 0.5454 -0.6034 -0.3008 0.035(5) Uiso 1 1 calc R
C14 C 0.3193(3) -0.62996(16) -0.26076(6) 0.0352(5) Uani 1 1 d .
H14 H 0.2523 -0.5600 -0.2647 0.059(7) Uiso 1 1 calc R
C15 C 0.2402(3) -0.70413(15) -0.23353(6) 0.0299(4) Uani 1 1 d .
C16 C 0.3393(3) -0.80501(16) -0.22788(6) 0.0320(4) Uani 1 1 d .
H16 H 0.2874 -0.8565 -0.2089 0.038(6) Uiso 1 1 calc R
C17 C 0.5132(3) -0.83154(16) -0.24965(6) 0.0321(4) Uani 1 1 d .
H17 H 0.5793 -0.9018 -0.2459 0.046(6) Uiso 1 1 calc R
C18 C 1.0286(3) -0.95644(15) -0.36570(5) 0.0265(4) Uani 1 1 d .
C19 C 1.1862(3) -1.03073(15) -0.37390(6) 0.0316(4) Uani 1 1 d .
H19 H 1.3194 -1.0297 -0.3571 0.042(6) Uiso 1 1 calc R
C20 C 1.1577(3) -1.10609(16) -0.40541(6) 0.0329(4) Uani 1 1 d .
H20 H 1.2713 -1.1558 -0.4100 0.037(5) Uiso 1 1 calc R
C21 C 0.9661(3) -1.11169(15) -0.43088(5) 0.0296(4) Uani 1 1 d .
C22 C 0.8076(3) -1.03500(16) -0.42267(6) 0.0321(4) Uani 1 1 d .
H22 H 0.6746 -1.0348 -0.4395 0.043(6) Uiso 1 1 calc R
C23 C 0.8396(3) -0.96052(15) -0.39113(6) 0.0312(4) Uani 1 1 d .
H23 H 0.7278 -0.9097 -0.3865 0.035(5) Uiso 1 1 calc R
N24 N 0.9308(3) -1.18695(14) -0.46215(5) 0.0377(4) Uani 1 1 d .
C25 C 1.0823(4) -1.2714(2) -0.47058(7) 0.0553(7) Uani 1 1 d .
H25A H 0.2050 -1.2806 -0.4459 0.061(7) Uiso 1 1 d .
H25B H 1.0030 -1.3595 -0.4719 0.026(9) Uiso 0.50 1 d P
H25C H 1.1870 -1.2194 -0.4856 0.063(15) Uiso 0.50 1 d P
C26 C 1.0806(19) -1.3319(10) -0.5057(3) 0.050(3) Uiso 0.20 1 d P
H26A H 1.0285 -1.2882 -0.5289 0.032(15) Uiso 0.20 1 calc PR
H26B H 0.9892 -1.3940 -0.5036 0.032(15) Uiso 0.20 1 calc PR
H26C H 1.2230 -1.3562 -0.5095 0.032(15) Uiso 0.20 1 calc PR
C26' C 1.1725(5) -1.2654(3) -0.51115(10) 0.0629(9) Uiso 0.80 1 d P
H26D H 1.0604 -1.2752 -0.5327 0.086(7) Uiso 0.80 1 calc PR
H26E H 1.2777 -1.3215 -0.5129 0.086(7) Uiso 0.80 1 calc PR
H26F H 1.2380 -1.1954 -0.5141 0.086(7) Uiso 0.80 1 calc PR
C27 C 0.7315(3) -1.18659(17) -0.48846(6) 0.0385(5) Uani 1 1 d .
H27A H 0.6150 -1.1767 -0.4715 0.038(4) Uiso 1 1 calc R
H27B H 0.7137 -1.2564 -0.5016 0.038(4) Uiso 1 1 calc R
C28 C 0.7202(4) -1.09903(18) -0.52127(6) 0.0453(5) Uani 1 1 d .
H28A H 0.8324 -1.1101 -0.5391 0.059(4) Uiso 1 1 calc R
H28B H 0.7366 -1.0288 -0.5084 0.059(4) Uiso 1 1 calc R
H28C H 0.5845 -1.1026 -0.5371 0.059(4) Uiso 1 1 calc R
C29 C 1.5218(4) -0.50368(18) -0.43832(7) 0.0479(6) Uani 1 1 d .
N30 N 1.6291(4) -0.44899(18) -0.45626(7) 0.0677(6) Uani 1 1 d .
C31 C 0.0536(3) -0.67105(16) -0.21126(6) 0.0320(4) Uani 1 1 d .
O32 O -0.0295(2) -0.58239(12) -0.21442(5) 0.0444(4) Uani 1 1 d .
O33 O -0.0129(2) -0.74960(11) -0.18695(4) 0.0376(3) Uani 1 1 d .
C34 C -0.1908(3) -0.72128(18) -0.16313(6) 0.0414(5) Uani 1 1 d .
H34A H -0.3118 -0.6990 -0.1811 0.046(4) Uiso 1 1 calc R
H34B H -0.1517 -0.6624 -0.1446 0.046(4) Uiso 1 1 calc R
C35 C -0.2434(4) -0.8202(2) -0.13965(8) 0.0685(8) Uani 1 1 d .
H35A H -0.1229 -0.8400 -0.1211 0.082(5) Uiso 1 1 calc R
H35B H -0.2775 -0.8790 -0.1585 0.082(5) Uiso 1 1 calc R
H35C H -0.3638 -0.8053 -0.1242 0.082(5) Uiso 1 1 calc R

loop_
_atom_site_aniso_label
_atom_site_aniso_U_11
_atom_site_aniso_U_22
_atom_site_aniso_U_33
_atom_site_aniso_U_23
_atom_site_aniso_U_13
_atom_site_aniso_U_12
N1 0.0313(9) 0.0297(9) 0.0377(9) -0.0009(7) 0.0109(7) 0.0011(7)
N2 0.0276(8) 0.0351(9) 0.0330(8) -0.0041(7) 0.0051(7) -0.0007(7)
C3 0.0281(10) 0.0325(10) 0.0264(9) -0.0044(8) 0.0014(8) -0.0031(8)
C4 0.0296(10) 0.0339(11) 0.0300(10) -0.0010(8) 0.0042(8) -0.0022(8)
C5 0.0258(10) 0.0314(10) 0.0304(10) 0.0015(8) 0.0032(8) 0.0009(8)
C6 0.0305(10) 0.0314(10) 0.0288(10) -0.0015(8) 0.0033(8) -0.0040(8)
C7 0.0344(10) 0.0313(11) 0.0348(10) -0.0005(9) 0.0067(8) -0.0022(8)
C8 0.0370(11) 0.0404(12) 0.0328(10) -0.0029(9) 0.0090(9) -0.0069(9)
C9 0.0490(13) 0.0371(12) 0.0340(11) 0.0001(9) 0.0100(9) -0.0095(10)
C10 0.0594(14) 0.0337(12) 0.0575(14) 0.0112(11) 0.0178(12) 0.0029(11)
C11 0.0429(12) 0.0366(12) 0.0503(13) 0.0046(10) 0.0138(10) 0.0061(10)
C12 0.0276(10) 0.0329(11) 0.0287(9) -0.0064(8) 0.0013(8) -0.0029(8)
C13 0.0348(11) 0.0342(11) 0.0370(11) 0.0018(9) 0.0069(9) -0.0028(8)
C14 0.0340(11) 0.0321(11) 0.0399(11) -0.0027(9) 0.0053(9) 0.0022(9)
C15 0.0278(10) 0.0311(10) 0.0308(10) -0.0073(8) 0.0018(8) -0.0010(8)
C16 0.0336(11) 0.0330(11) 0.0298(10) -0.0023(8) 0.0048(8) -0.0035(8)
C17 0.0327(10) 0.0313(11) 0.0327(10) -0.0061(8) 0.0040(8) 0.0008(8)
C18 0.0247(9) 0.0293(10) 0.0262(9) 0.0028(8) 0.0062(7) -0.0009(7)
C19 0.0262(10) 0.0343(11) 0.0344(10) 0.0047(9) 0.0023(8) 0.0029(8)
C20 0.0301(10) 0.0311(11) 0.0381(11) 0.0018(9) 0.0064(9) 0.0085(8)
C21 0.0351(10) 0.0294(10) 0.0253(9) 0.0043(8) 0.0083(8) 0.0000(8)
C22 0.0271(10) 0.0391(11) 0.0300(10) -0.0002(9) 0.0019(8) 0.0031(8)
C23 0.0269(10) 0.0340(11) 0.0333(10) 0.0000(8) 0.0062(8) 0.0055(8)
N24 0.0418(10) 0.0374(10) 0.0336(9) -0.0047(8) 0.0013(8) 0.0060(8)
C25 0.0662(16) 0.0548(15) 0.0448(13) -0.0082(11) 0.0051(12) 0.0235(13)
C27 0.0437(12) 0.0356(11) 0.0363(11) -0.0043(9) 0.0039(9) -0.0025(9)
C28 0.0549(14) 0.0443(13) 0.0362(11) -0.0001(10) -0.0004(10) 0.0043(10)
C29 0.0629(15) 0.0394(13) 0.0433(13) -0.0016(10) 0.0157(11) -0.0127(11)
N30 0.0899(17) 0.0552(13) 0.0615(13) 0.0031(11) 0.0266(12) -0.0260(12)
C31 0.0317(11) 0.0325(11) 0.0316(10) -0.0081(9) 0.0013(8) -0.0032(9)
O32 0.0433(8) 0.0356(8) 0.0563(9) -0.0031(7) 0.0153(7) 0.0072(7)
O33 0.0357(8) 0.0390(8) 0.0398(8) -0.0023(6) 0.0129(6) 0.0022(6)
C34 0.0366(12) 0.0496(13) 0.0397(11) -0.0120(10) 0.0135(10) -0.0019(10)
C35 0.0733(19) 0.0729(19) 0.0645(17) 0.0161(15) 0.0368(15) 0.0083(14)

loop_
_atom_type_symbol
_atom_type_description
_atom_type_scat_dispersion_real
_atom_type_scat_dispersion_imag
_atom_type_scat_source
C C 0.0033 0.0016 'International Tables Vol C Tables 4.2.6.8 and 6.1.1.4'
H H 0.0000 0.0000 'International Tables Vol C Tables 4.2.6.8 and 6.1.1.4'
N N 0.0061 0.0033 'International Tables Vol C Tables 4.2.6.8 and 6.1.1.4'
O O 0.0106 0.0060 'International Tables Vol C Tables 4.2.6.8 and 6.1.1.4'

loop_
_geom_angle_atom_site_label_1
_geom_angle_atom_site_label_2
_geom_angle_atom_site_label_3
_geom_angle
N2 N1 C6 119.56(15)
N2 N1 C5 113.38(14)
C6 N1 C5 126.71(15)
C3 N2 N1 108.87(15)
N2 C3 C12 120.51(17)
N2 C3 C4 113.45(16)
C12 C3 C4 126.04(16)
C3 C4 C5 103.04(15)
N1 C5 C18 112.21(15)
N1 C5 C4 101.06(14)
C18 C5 C4 114.23(15)
N1 C6 C11 120.49(17)
N1 C6 C7 120.66(17)
C11 C6 C7 118.85(18)
C8 C7 C6 120.54(19)
C7 C8 C9 120.53(19)
C10 C9 C8 118.70(18)
C10 C9 C29 120.8(2)
C8 C9 C29 120.5(2)
C11 C10 C9 121.3(2)
C10 C11 C6 120.1(2)
C17 C12 C13 118.67(17)
C17 C12 C3 120.75(17)
C13 C12 C3 120.58(17)
C14 C13 C12 120.51(18)
C13 C14 C15 120.82(19)
C14 C15 C16 119.11(17)
C14 C15 C31 118.09(17)
C16 C15 C31 122.79(17)
C17 C16 C15 120.23(18)
C16 C17 C12 120.66(18)
C19 C18 C23 116.73(17)
C19 C18 C5 121.81(16)
C23 C18 C5 121.44(16)
C20 C19 C18 122.10(17)
C19 C20 C21 121.50(17)
N24 C21 C20 123.05(17)
N24 C21 C22 120.92(17)
C20 C21 C22 116.03(17)
C23 C22 C21 121.49(17)
C22 C23 C18 122.14(17)
C21 N24 C25 123.47(17)
C21 N24 C27 120.62(16)
C25 N24 C27 115.89(17)
C26 C25 N24 126.1(5)
C26 C25 C26' 41.9(5)
N24 C25 C26' 116.0(2)
N24 C27 C28 113.87(17)
N30 C29 C9 178.7(3)
O32 C31 O33 123.12(17)
O32 C31 C15 123.90(18)
O33 C31 C15 112.98(16)
C31 O33 C34 115.82(15)
O33 C34 C35 107.03(18)

loop_
_geom_bond_atom_site_label_1
_geom_bond_atom_site_label_2
_geom_bond_distance
N1 N2 1.374(2)
N1 C6 1.377(2)
N1 C5 1.483(2)
N2 C3 1.292(2)
C3 C12 1.462(2)
C3 C4 1.504(3)
C4 C5 1.543(2)
C5 C18 1.511(2)
C6 C11 1.397(3)
C6 C7 1.398(3)
C7 C8 1.378(3)
C8 C9 1.391(3)
C9 C10 1.390(3)
C9 C29 1.437(3)
C10 C11 1.373(3)
C12 C17 1.392(3)
C12 C13 1.401(3)
C13 C14 1.376(3)
C14 C15 1.391(3)
C15 C16 1.391(3)
C15 C31 1.485(3)
C16 C17 1.390(3)
C18 C19 1.388(2)
C18 C23 1.391(2)
C19 C20 1.382(3)
C20 C21 1.405(3)
C21 N24 1.379(2)
C21 C22 1.412(3)
C22 C23 1.377(3)
N24 C25 1.449(3)
N24 C27 1.457(3)
C25 C26 1.363(11)
C25 C26' 1.482(4)
C27 C28 1.512(3)
C29 N30 1.145(3)
C31 O32 1.207(2)
C31 O33 1.336(2)
O33 C34 1.454(2)
C34 C35 1.486(3)
